data_4065616
loop_
_publ_author_name
'Scarso, Alessandro'
'Colladon, Marco'
'Sgarbossa, Paolo'
'Santo, Claudio'
'Michelin, Rino A.'
'Strukul, Giorgio'

_publ_section_title
;
 Highly Active and Selective Platinum(II)-Catalyzed Isomerization of
 Allylbenzenes: Efficient Access to (E)-Anethole and Other Fragrances via
 Unusual Agostic Intermediates
;
_journal_issue 6
_journal_name_full Organometallics
_journal_page_first 1487
_journal_paper_doi 10.1021/om100033a
_journal_volume 29
_journal_year 2010
_chemical_formula_moiety cis-[Pt(C~6~F~5~)(H~2~O)dppd]&#x0095;SO~3~CF~3~&#x0095;H~2~O]
_chemical_formula_sum 'C35 H30 F8 O5 P2 Pt S'
_chemical_formula_weight 971.68
_chemical_name_systematic
;
 ?
;
_space_group_IT_number 14
_symmetry_cell_setting monoclinic
_symmetry_space_group_name_Hall '-P 2yn'
_symmetry_space_group_name_H-M 'P 1 21/n 1'
_atom_sites_solution_hydrogens geom
_atom_sites_solution_primary direct
_atom_sites_solution_secondary difmap
_audit_creation_method SHELXL-97
_cell_angle_alpha 90.00
_cell_angle_beta 106.36(3)
_cell_angle_gamma 90.00
_cell_formula_units_Z 4
_cell_length_a 10.655(3)
_cell_length_b 21.419(3)
_cell_length_c 17.001(3)
_cell_measurement_temperature 293(2)
_cell_volume 3722.9(15)
_computing_structure_refinement 'SHELXL-97 (Sheldrick, 1997)'
_computing_structure_solution 'SIR-04 (Burla, 2005)'
_diffrn_ambient_temperature 293(2)
_diffrn_measured_fraction_theta_full 0.987
_diffrn_measured_fraction_theta_max 0.987
_diffrn_measurement_device_type 'Philips PW1100'
_diffrn_measurement_method \Q/2\Q
_diffrn_radiation_monochromator graphite
_diffrn_radiation_source 'fine-focus sealed tube'
_diffrn_radiation_type MoK\a
_diffrn_radiation_wavelength 0.71073
_diffrn_reflns_av_R_equivalents 0.0148
_diffrn_reflns_av_sigmaI/netI 0.0355
_diffrn_reflns_limit_h_max 12
_diffrn_reflns_limit_h_min -12
_diffrn_reflns_limit_k_max 25
_diffrn_reflns_limit_k_min 0
_diffrn_reflns_limit_l_max 20
_diffrn_reflns_limit_l_min 0
_diffrn_reflns_number 6873
_diffrn_reflns_theta_full 25.00
_diffrn_reflns_theta_max 25.00
_diffrn_reflns_theta_min 3.11
_exptl_absorpt_coefficient_mu 3.991
_exptl_absorpt_correction_type '\y scan'
_exptl_crystal_density_diffrn 1.734
_exptl_crystal_density_method 'not measured'
_exptl_crystal_F_000 1904
_refine_diff_density_max 0.926
_refine_diff_density_min -0.702
_refine_diff_density_rms 0.157
_refine_ls_extinction_coef 0.00005(9)
_refine_ls_extinction_expression Fc^*^=kFc[1+0.001xFc^2^\l^3^/sin(2\q)]^-1/4^
_refine_ls_extinction_method SHELXL
_refine_ls_goodness_of_fit_ref 1.360
_refine_ls_hydrogen_treatment mixed
_refine_ls_matrix_type full
_refine_ls_number_parameters 470
_refine_ls_number_reflns 6481
_refine_ls_number_restraints 0
_refine_ls_restrained_S_all 1.360
_refine_ls_R_factor_all 0.0725
_refine_ls_R_factor_gt 0.0548
_refine_ls_shift/su_max 0.000
_refine_ls_shift/su_mean 0.000
_refine_ls_structure_factor_coef Fsqd
_refine_ls_weighting_details 'calc w=1/[\s^2^(Fo^2^)+(0.0000P)^2^+36.5801P] where P=(Fo^2^+2Fc^2^)/3'
_refine_ls_weighting_scheme calc
_refine_ls_wR_factor_gt 0.1270
_refine_ls_wR_factor_ref 0.1394
_reflns_number_gt 5553
_reflns_number_total 6481
_reflns_threshold_expression >2sigma(I)
_cod_data_source_file om100033a_si_002.cif
_cod_data_source_block caos-08
_cod_original_cell_volume 3722.9(13)
_cod_original_sg_symbol_H-M P21/n
_cod_database_code 4065616

loop_
_symmetry_equiv_pos_as_xyz
'x, y, z'
'-x+1/2, y+1/2, -z+1/2'
'-x, -y, -z'
'x-1/2, -y-1/2, z-1/2'

loop_
_atom_site_label
_atom_site_type_symbol
_atom_site_fract_x
_atom_site_fract_y
_atom_site_fract_z
_atom_site_U_iso_or_equiv
_atom_site_adp_type
_atom_site_occupancy
_atom_site_symmetry_multiplicity
_atom_site_calc_flag
_atom_site_refinement_flags
Pt Pt 0.11499(3) 0.194875(17) -0.00807(2) 0.03709(15) Uani 1 1 d .
O1 O -0.0718(6) 0.1501(3) -0.0467(4) 0.0508(17) Uani 1 1 d .
P1 P 0.3071(2) 0.24236(12) 0.02439(16) 0.0430(6) Uani 1 1 d .
P2 P 0.0331(3) 0.25663(12) 0.07762(16) 0.0440(6) Uani 1 1 d .
F1 F 0.0719(7) 0.2030(3) -0.2017(4) 0.074(2) Uani 1 1 d .
F2 F 0.1466(9) 0.1302(5) -0.3068(4) 0.104(3) Uani 1 1 d .
F3 F 0.2882(10) 0.0245(5) -0.2535(6) 0.118(3) Uani 1 1 d .
F4 F 0.3564(10) -0.0044(4) -0.0921(6) 0.113(3) Uani 1 1 d .
F5 F 0.2806(8) 0.0684(3) 0.0144(4) 0.076(2) Uani 1 1 d .
C1 C 0.4247(9) 0.2099(5) -0.0228(6) 0.046(2) Uani 1 1 d .
C2 C 0.4264(11) 0.2301(6) -0.0994(7) 0.060(3) Uani 1 1 d .
H2 H 0.3724 0.2628 -0.1242 0.072 Uiso 1 1 calc R
C3 C 0.5082(12) 0.2019(8) -0.1399(9) 0.080(4) Uani 1 1 d .
H3 H 0.5064 0.2155 -0.1921 0.096 Uiso 1 1 calc R
C4 C 0.5893(13) 0.1557(8) -0.1052(10) 0.086(5) Uani 1 1 d .
H4 H 0.6434 0.1371 -0.1329 0.104 Uiso 1 1 calc R
C5 C 0.5909(13) 0.1362(7) -0.0280(11) 0.085(4) Uani 1 1 d .
H5 H 0.6486 0.1048 -0.0028 0.102 Uiso 1 1 calc R
C6 C 0.5086(12) 0.1622(6) 0.0136(9) 0.070(3) Uani 1 1 d .
H6 H 0.5098 0.1477 0.0654 0.083 Uiso 1 1 calc R
C7 C 0.2915(13) 0.3223(5) -0.0103(8) 0.061(3) Uani 1 1 d .
C8 C 0.3957(19) 0.3625(7) 0.0176(10) 0.108(6) Uani 1 1 d .
H8 H 0.4704 0.3494 0.0572 0.130 Uiso 1 1 calc R
C9 C 0.388(3) 0.4229(9) -0.0140(15) 0.152(10) Uani 1 1 d .
H9 H 0.4606 0.4492 0.0025 0.183 Uiso 1 1 calc R
C10 C 0.277(3) 0.4440(8) -0.0688(15) 0.121(7) Uani 1 1 d .
H10 H 0.2720 0.4852 -0.0867 0.146 Uiso 1 1 calc R
C11 C 0.1749(19) 0.4053(7) -0.0970(11) 0.096(5) Uani 1 1 d .
H11 H 0.1002 0.4197 -0.1355 0.115 Uiso 1 1 calc R
C12 C 0.1792(13) 0.3430(6) -0.0691(8) 0.064(3) Uani 1 1 d .
H12 H 0.1087 0.3163 -0.0894 0.077 Uiso 1 1 calc R
C13 C 0.3945(11) 0.2441(7) 0.1343(6) 0.066(3) Uani 1 1 d .
H13A H 0.4787 0.2240 0.1421 0.079 Uiso 1 1 calc R
H13B H 0.4110 0.2873 0.1509 0.079 Uiso 1 1 calc R
C14 C 0.3250(12) 0.2128(5) 0.1913(7) 0.061(3) Uani 1 1 d .
H14A H 0.2703 0.1794 0.1618 0.073 Uiso 1 1 calc R
H14B H 0.3902 0.1943 0.2371 0.073 Uiso 1 1 calc R
C15 C 0.2408(12) 0.2571(6) 0.2245(6) 0.062(3) Uani 1 1 d .
H15A H 0.1892 0.2327 0.2522 0.074 Uiso 1 1 calc R
H15B H 0.2977 0.2840 0.2651 0.074 Uiso 1 1 calc R
C16 C 0.1492(11) 0.2975(5) 0.1602(7) 0.055(3) Uani 1 1 d .
H16A H 0.2017 0.3245 0.1364 0.066 Uiso 1 1 calc R
H16B H 0.1005 0.3240 0.1874 0.066 Uiso 1 1 calc R
C17 C -0.0776(11) 0.3163(5) 0.0209(7) 0.056(3) Uani 1 1 d .
C18 C -0.0501(15) 0.3798(6) 0.0308(10) 0.080(4) Uani 1 1 d .
H18 H 0.0271 0.3934 0.0678 0.096 Uiso 1 1 calc R
C19 C -0.1375(19) 0.4223(6) -0.0144(12) 0.100(6) Uani 1 1 d .
H19 H -0.1191 0.4647 -0.0071 0.120 Uiso 1 1 calc R
C20 C -0.2493(18) 0.4040(8) -0.0692(11) 0.093(5) Uani 1 1 d .
H20 H -0.3069 0.4336 -0.0993 0.112 Uiso 1 1 calc R
C21 C -0.2782(17) 0.3412(8) -0.0805(10) 0.098(5) Uani 1 1 d .
H21 H -0.3554 0.3280 -0.1179 0.118 Uiso 1 1 calc R
C22 C -0.1910(14) 0.2984(6) -0.0355(8) 0.072(4) Uani 1 1 d .
H22 H -0.2096 0.2561 -0.0435 0.087 Uiso 1 1 calc R
C23 C -0.0616(10) 0.2123(5) 0.1323(6) 0.047(2) Uani 1 1 d .
C24 C -0.0235(12) 0.1535(5) 0.1593(7) 0.056(3) Uani 1 1 d .
H24 H 0.0468 0.1353 0.1456 0.068 Uiso 1 1 calc R
C25 C -0.0870(14) 0.1202(6) 0.2068(8) 0.075(4) Uani 1 1 d .
H25 H -0.0601 0.0800 0.2247 0.090 Uiso 1 1 calc R
C26 C -0.1901(13) 0.1475(7) 0.2268(8) 0.073(4) Uani 1 1 d .
H26 H -0.2335 0.1257 0.2586 0.087 Uiso 1 1 calc R
C27 C -0.2302(12) 0.2072(7) 0.2002(8) 0.068(4) Uani 1 1 d .
H27 H -0.2998 0.2256 0.2144 0.081 Uiso 1 1 calc R
C28 C -0.1671(11) 0.2385(6) 0.1533(7) 0.060(3) Uani 1 1 d .
H28 H -0.1951 0.2784 0.1348 0.072 Uiso 1 1 calc R
C29 C 0.1716(9) 0.1377(5) -0.0893(6) 0.042(2) Uani 1 1 d .
C30 C 0.1429(10) 0.1500(5) -0.1718(6) 0.050(2) Uani 1 1 d .
C31 C 0.1799(12) 0.1132(7) -0.2276(7) 0.065(3) Uani 1 1 d .
C32 C 0.2496(14) 0.0610(7) -0.2005(9) 0.074(4) Uani 1 1 d .
C33 C 0.2829(12) 0.0463(6) -0.1196(9) 0.067(3) Uani 1 1 d .
C34 C 0.2435(10) 0.0844(5) -0.0665(6) 0.050(2) Uani 1 1 d .
OW O 0.8896(11) 0.0469(4) 0.0212(6) 0.093(3) Uani 1 1 d .
S S 0.8459(4) 0.03589(17) 0.7813(2) 0.0777(10) Uani 1 1 d .
O2 O 0.9158(13) -0.0003(6) 0.8521(9) 0.143(6) Uani 1 1 d .
O3 O 0.8826(18) 0.0240(8) 0.7115(11) 0.188(8) Uani 1 1 d .
O4 O 0.8300(9) 0.0995(4) 0.8023(6) 0.074(2) Uani 1 1 d .
F6 F 0.6818(13) -0.0559(5) 0.7442(8) 0.142(4) Uani 1 1 d .
F7 F 0.6040(13) 0.0300(7) 0.7023(10) 0.199(8) Uani 1 1 d .
F8 F 0.6388(14) 0.0095(7) 0.8251(10) 0.167(5) Uani 1 1 d .
C35 C 0.6829(18) 0.0036(8) 0.7619(12) 0.095(5) Uani 1 1 d .

loop_
_atom_site_aniso_label
_atom_site_aniso_U_11
_atom_site_aniso_U_22
_atom_site_aniso_U_33
_atom_site_aniso_U_23
_atom_site_aniso_U_13
_atom_site_aniso_U_12
Pt 0.0367(2) 0.0375(2) 0.0371(2) -0.00369(16) 0.01048(14) -0.00243(16)
O1 0.035(3) 0.051(4) 0.065(5) -0.012(4) 0.011(3) -0.006(3)
P1 0.0399(13) 0.0451(14) 0.0433(14) -0.0063(11) 0.0106(11) -0.0071(11)
P2 0.0464(14) 0.0423(14) 0.0461(14) -0.0073(11) 0.0175(12) 0.0003(11)
F1 0.080(5) 0.082(5) 0.054(4) 0.010(4) 0.012(3) 0.021(4)
F2 0.123(7) 0.152(9) 0.037(4) -0.017(5) 0.022(4) 0.000(6)
F3 0.149(9) 0.113(7) 0.116(7) -0.055(6) 0.076(7) 0.002(6)
F4 0.149(9) 0.068(5) 0.136(8) -0.005(5) 0.060(7) 0.042(6)
F5 0.100(6) 0.058(4) 0.068(4) 0.017(3) 0.024(4) 0.018(4)
C1 0.029(5) 0.055(6) 0.049(6) -0.003(5) 0.003(4) -0.006(4)
C2 0.047(6) 0.089(9) 0.045(6) 0.021(6) 0.014(5) 0.003(6)
C3 0.053(7) 0.122(13) 0.069(8) -0.010(8) 0.024(6) 0.008(8)
C4 0.048(7) 0.126(13) 0.092(11) -0.035(10) 0.032(7) 0.000(8)
C5 0.056(8) 0.080(10) 0.121(13) 0.000(9) 0.029(8) 0.016(7)
C6 0.057(7) 0.069(8) 0.084(9) 0.000(7) 0.024(7) -0.004(6)
C7 0.077(8) 0.041(6) 0.073(8) -0.006(5) 0.032(7) -0.007(6)
C8 0.144(16) 0.065(9) 0.097(12) -0.001(8) 0.002(11) -0.051(10)
C9 0.20(3) 0.059(11) 0.17(2) 0.006(12) 0.009(19) -0.055(14)
C10 0.19(2) 0.043(9) 0.15(2) -0.003(10) 0.081(18) -0.010(12)
C11 0.135(15) 0.071(10) 0.106(12) 0.037(9) 0.075(11) 0.029(10)
C12 0.068(8) 0.061(7) 0.075(8) 0.016(6) 0.038(7) 0.016(6)
C13 0.045(6) 0.103(10) 0.040(6) -0.012(6) -0.003(5) -0.007(6)
C14 0.073(8) 0.058(7) 0.040(6) 0.004(5) -0.004(5) -0.009(6)
C15 0.071(8) 0.071(8) 0.040(6) -0.015(5) 0.011(5) -0.022(6)
C16 0.068(7) 0.050(6) 0.050(6) -0.016(5) 0.023(5) -0.014(5)
C17 0.061(7) 0.056(7) 0.054(6) 0.000(5) 0.022(6) 0.008(5)
C18 0.081(9) 0.051(7) 0.113(12) 0.000(7) 0.035(9) 0.003(7)
C19 0.127(14) 0.036(7) 0.146(16) 0.025(8) 0.052(13) 0.033(8)
C20 0.101(12) 0.085(12) 0.098(12) 0.036(9) 0.036(10) 0.031(10)
C21 0.108(13) 0.090(12) 0.080(10) 0.008(9) -0.002(9) 0.026(10)
C22 0.091(10) 0.048(7) 0.070(8) 0.010(6) 0.008(7) 0.014(6)
C23 0.047(6) 0.045(6) 0.052(6) -0.005(5) 0.018(5) -0.004(4)
C24 0.066(7) 0.039(6) 0.073(8) -0.007(5) 0.032(6) -0.005(5)
C25 0.096(10) 0.057(7) 0.081(9) 0.010(7) 0.041(8) -0.003(7)
C26 0.070(8) 0.089(10) 0.065(8) -0.008(7) 0.030(7) -0.026(8)
C27 0.049(7) 0.098(11) 0.061(7) -0.020(7) 0.024(6) 0.001(7)
C28 0.055(7) 0.079(8) 0.052(6) 0.004(6) 0.025(5) 0.012(6)
C29 0.035(5) 0.050(6) 0.038(5) -0.009(4) 0.007(4) -0.008(4)
C30 0.043(6) 0.062(7) 0.048(6) -0.006(5) 0.018(5) 0.000(5)
C31 0.065(7) 0.094(10) 0.038(6) -0.020(6) 0.018(5) -0.010(7)
C32 0.078(9) 0.074(9) 0.077(9) -0.035(7) 0.031(7) -0.001(7)
C33 0.063(7) 0.050(7) 0.091(10) -0.023(7) 0.025(7) 0.008(6)
C34 0.051(6) 0.051(6) 0.049(6) -0.002(5) 0.015(5) -0.005(5)
OW 0.119(9) 0.064(6) 0.103(8) -0.009(5) 0.040(7) -0.021(6)
S 0.080(2) 0.067(2) 0.082(2) -0.0262(18) 0.0175(19) -0.0021(18)
O2 0.113(10) 0.102(9) 0.168(13) -0.006(9) -0.034(9) 0.049(8)
O3 0.236(18) 0.184(15) 0.197(16) -0.121(13) 0.148(15) -0.097(14)
O4 0.075(6) 0.051(5) 0.086(6) -0.012(4) 0.007(5) -0.001(4)
F6 0.184(11) 0.072(6) 0.163(10) -0.021(6) 0.037(9) -0.055(7)
F7 0.131(10) 0.161(12) 0.221(15) 0.071(11) -0.088(10) -0.035(9)
F8 0.168(12) 0.157(12) 0.201(15) -0.021(11) 0.093(11) -0.044(10)
C35 0.092(12) 0.083(11) 0.103(13) 0.006(10) 0.015(10) -0.028(9)

loop_
_atom_type_symbol
_atom_type_description
_atom_type_scat_dispersion_real
_atom_type_scat_dispersion_imag
_atom_type_scat_source
C C 0.0033 0.0016 'International Tables Vol C Tables 4.2.6.8 and 6.1.1.4'
H H 0.0000 0.0000 'International Tables Vol C Tables 4.2.6.8 and 6.1.1.4'
O O 0.0106 0.0060 'International Tables Vol C Tables 4.2.6.8 and 6.1.1.4'
F F 0.0171 0.0103 'International Tables Vol C Tables 4.2.6.8 and 6.1.1.4'
P P 0.1023 0.0942 'International Tables Vol C Tables 4.2.6.8 and 6.1.1.4'
S S 0.1246 0.1234 'International Tables Vol C Tables 4.2.6.8 and 6.1.1.4'
Pt Pt -1.7033 8.3905 'International Tables Vol C Tables 4.2.6.8 and 6.1.1.4'

loop_
_geom_angle_atom_site_label_1
_geom_angle_atom_site_label_2
_geom_angle_atom_site_label_3
_geom_angle
C29 Pt O1 87.2(3)
C29 Pt P1 90.9(3)
O1 Pt P1 176.7(2)
C29 Pt P2 175.1(3)
O1 Pt P2 88.1(2)
P1 Pt P2 93.81(10)
C7 P1 C1 103.4(5)
C7 P1 C13 106.7(6)
C1 P1 C13 104.1(5)
C7 P1 Pt 111.2(4)
C1 P1 Pt 114.9(3)
C13 P1 Pt 115.5(4)
C16 P2 C23 102.2(5)
C16 P2 C17 105.7(5)
C23 P2 C17 105.5(5)
C16 P2 Pt 117.9(4)
C23 P2 Pt 112.6(3)
C17 P2 Pt 111.8(4)
C2 C1 C6 118.5(11)
C2 C1 P1 119.6(8)
C6 C1 P1 121.8(9)
C1 C2 C3 120.6(12)
C4 C3 C2 121.4(13)
C3 C4 C5 118.6(13)
C4 C5 C6 121.7(14)
C1 C6 C5 119.3(13)
C8 C7 C12 119.4(13)
C8 C7 P1 119.3(11)
C12 C7 P1 121.1(9)
C7 C8 C9 119.7(18)
C10 C9 C8 121.0(19)
C11 C10 C9 120.0(17)
C10 C11 C12 121.1(18)
C7 C12 C11 118.7(14)
C14 C13 P1 116.0(8)
C15 C14 C13 113.9(10)
C16 C15 C14 114.6(9)
C15 C16 P2 116.3(8)
C22 C17 C18 118.2(12)
C22 C17 P2 119.2(9)
C18 C17 P2 122.6(10)
C19 C18 C17 119.6(15)
C20 C19 C18 121.5(15)
C19 C20 C21 120.0(14)
C22 C21 C20 118.8(16)
C17 C22 C21 122.0(13)
C24 C23 C28 118.2(10)
C24 C23 P2 119.9(8)
C28 C23 P2 121.7(9)
C23 C24 C25 121.6(11)
C26 C25 C24 118.7(13)
C25 C26 C27 120.7(12)
C28 C27 C26 119.4(12)
C27 C28 C23 121.4(12)
C34 C29 C30 113.3(9)
C34 C29 Pt 123.5(7)
C30 C29 Pt 123.2(8)
C29 C30 C31 124.7(11)
C29 C30 F1 118.4(9)
C31 C30 F1 116.8(10)
F2 C31 C32 122.1(12)
F2 C31 C30 119.4(13)
C32 C31 C30 118.5(11)
F3 C32 C31 119.8(14)
F3 C32 C33 120.2(14)
C31 C32 C33 120.0(11)
F4 C33 C32 120.1(11)
F4 C33 C34 120.6(13)
C32 C33 C34 119.3(12)
F5 C34 C29 118.4(9)
F5 C34 C33 117.4(11)
C29 C34 C33 124.2(11)
O3 S O4 118.4(9)
O3 S O2 114.5(11)
O4 S O2 111.8(7)
O3 S C35 105.3(10)
O4 S C35 103.6(8)
O2 S C35 100.9(9)
F7 C35 F8 108(2)
F7 C35 F6 107.1(16)
F8 C35 F6 107.8(16)
F7 C35 S 111.4(13)
F8 C35 S 111.3(13)
F6 C35 S 111.1(14)

loop_
_geom_bond_atom_site_label_1
_geom_bond_atom_site_label_2
_geom_bond_distance
Pt C29 2.059(9)
Pt O1 2.139(6)
Pt P1 2.212(3)
Pt P2 2.313(3)
P1 C7 1.803(12)
P1 C1 1.808(10)
P1 C13 1.838(10)
P2 C16 1.814(11)
P2 C23 1.820(10)
P2 C17 1.821(11)
F1 C30 1.380(13)
F2 C31 1.344(14)
F3 C32 1.342(14)
F4 C33 1.344(14)
F5 C34 1.364(12)
C1 C2 1.377(14)
C1 C6 1.383(16)
C2 C3 1.391(17)
C3 C4 1.34(2)
C4 C5 1.37(2)
C5 C6 1.388(18)
C7 C8 1.380(18)
C7 C12 1.398(17)
C8 C9 1.39(2)
C9 C10 1.36(3)
C10 C11 1.35(3)
C11 C12 1.412(18)
C13 C14 1.530(16)
C14 C15 1.518(17)
C15 C16 1.516(16)
C17 C22 1.368(17)
C17 C18 1.392(17)
C18 C19 1.37(2)
C19 C20 1.35(2)
C20 C21 1.38(2)
C21 C22 1.374(18)
C23 C24 1.361(15)
C23 C28 1.391(14)
C24 C25 1.389(16)
C25 C26 1.370(19)
C26 C27 1.382(19)
C27 C28 1.357(17)
C29 C34 1.368(14)
C29 C30 1.374(14)
C30 C31 1.374(15)
C31 C32 1.349(19)
C32 C33 1.357(19)
C33 C34 1.368(15)
S O3 1.374(13)
S O4 1.430(9)
S O2 1.449(13)
S C35 1.812(17)
F6 C35 1.308(19)
F7 C35 1.255(19)
F8 C35 1.30(2)
